data_8106310
loop_
_publ_author_name
'Song, Ji-Dong'
'Wang, Li-Li'

_publ_section_title
;
 Crystal structure of ethyl
 4-(3-cyanophenyl)-2,7,7-trimethyl-5-oxo-1,4,5,6,7,8-hexahydroquinoline-3-carboxylate,
 C22H24N2O3
;
_journal_issue 5
_journal_name_full 'Zeitschrift f\"ur Kristallographie - New Crystal Structures'
_journal_page_first 823
_journal_page_last 824
_journal_paper_doi 10.1515/ncrs-2018-0036
_journal_volume 233
_journal_year 2018
_chemical_formula_moiety 'C22 H24 N2 O3'
_chemical_formula_sum 'C22 H24 N2 O3'
_chemical_formula_weight 364.43
_space_group_crystal_system orthorhombic
_space_group_IT_number 61
_space_group_name_Hall '-P 2ac 2ab'
_space_group_name_H-M_alt 'P b c a'
_atom_sites_solution_hydrogens geom
_cell_angle_alpha 90
_cell_angle_beta 90
_cell_angle_gamma 90
_cell_formula_units_Z 8
_cell_length_a 15.333(11)
_cell_length_b 14.146(11)
_cell_length_c 17.640(13)
_cell_measurement_reflns_used 1566
_cell_measurement_temperature 296.15
_cell_measurement_theta_max 19.29
_cell_measurement_theta_min 2.31
_cell_volume 3826(5)
_computing_cell_refinement 'SAINT v7.60A (Bruker, 2009)'
_computing_data_collection 'Bruker APEX2 (Bruker, 2008)'
_computing_data_reduction 'SAINT v7.60A (Bruker, 2009)'
_computing_molecular_graphics 'Olex2 (Dolomanov et al., 2009)'
_computing_publication_material 'Olex2 (Dolomanov et al., 2009)'
_computing_structure_refinement 'ShelXL (Sheldrick, 2015)'
_computing_structure_solution 'SHELXS-97 (Sheldrick, 2008)'
_diffrn_ambient_temperature 296.15
_diffrn_measured_fraction_theta_full 1.000
_diffrn_measured_fraction_theta_max 1.000
_diffrn_measurement_device_type 'Bruker APEX-II CCD'
_diffrn_measurement_method '\f and \w scans'
_diffrn_radiation_monochromator graphite
_diffrn_radiation_type MoK\a
_diffrn_radiation_wavelength 0.71073
_diffrn_reflns_av_R_equivalents 0.0791
_diffrn_reflns_av_unetI/netI 0.0543
_diffrn_reflns_Laue_measured_fraction_full 1.000
_diffrn_reflns_Laue_measured_fraction_max 1.000
_diffrn_reflns_limit_h_max 15
_diffrn_reflns_limit_h_min -18
_diffrn_reflns_limit_k_max 16
_diffrn_reflns_limit_k_min -16
_diffrn_reflns_limit_l_max 20
_diffrn_reflns_limit_l_min -17
_diffrn_reflns_number 18335
_diffrn_reflns_point_group_measured_fraction_full 1.000
_diffrn_reflns_point_group_measured_fraction_max 1.000
_diffrn_reflns_theta_full 24.998
_diffrn_reflns_theta_max 24.998
_diffrn_reflns_theta_min 2.274
_diffrn_standards_number 0
_exptl_absorpt_coefficient_mu 0.085
_exptl_absorpt_correction_T_max 0.9348
_exptl_absorpt_correction_T_min 0.9027
_exptl_absorpt_correction_type multi-scan
_exptl_absorpt_process_details SADABS
_exptl_crystal_colour colorless
_exptl_crystal_density_diffrn 1.265
_exptl_crystal_density_meas .
_exptl_crystal_density_method 'not measured'
_exptl_crystal_description block
_exptl_crystal_F_000 1552
_exptl_crystal_size_max 0.36
_exptl_crystal_size_mid 0.25
_exptl_crystal_size_min 0.21
_refine_diff_density_max 0.174
_refine_diff_density_min -0.185
_refine_diff_density_rms 0.040
_refine_ls_extinction_coef .
_refine_ls_extinction_method none
_refine_ls_goodness_of_fit_ref 1.040
_refine_ls_hydrogen_treatment constr
_refine_ls_matrix_type full
_refine_ls_number_parameters 255
_refine_ls_number_reflns 3372
_refine_ls_number_restraints 14
_refine_ls_restrained_S_all 1.050
_refine_ls_R_factor_all 0.1042
_refine_ls_R_factor_gt 0.0533
_refine_ls_shift/su_max 0.000
_refine_ls_shift/su_mean 0.000
_refine_ls_structure_factor_coef Fsqd
_refine_ls_weighting_details 'w=1/[\s^2^(Fo^2^)+(0.0664P)^2^] where P=(Fo^2^+2Fc^2^)/3'
_refine_ls_weighting_scheme calc
_refine_ls_wR_factor_gt 0.1257
_refine_ls_wR_factor_ref 0.1431
_reflns_Friedel_coverage 0.000
_reflns_Friedel_fraction_full .
_reflns_Friedel_fraction_max .
_reflns_number_gt 1943
_reflns_number_total 3372
_reflns_threshold_expression 'I > 2\s(I)'
_cod_data_source_file suppl_ncrs-2018-0036_suppl.cif
_cod_data_source_block a
_cod_database_code 8106310
_shelx_space_group_comment
;
The symmetry employed for this shelxl refinement is uniquely defined
by the following loop, which should always be used as a source of
symmetry information in preference to the above space-group names.
They are only intended as comments.
;
_shelx_estimated_absorpt_t_max 0.982
_shelx_estimated_absorpt_t_min 0.970
_olex2_refinement_description
;
1. Fixed Uiso
 At 1.2 times of:
  All C(H) groups, All C(H,H) groups, All N(H) groups
 At 1.5 times of:
  All C(H,H,H) groups, All C(H,H,H,H,H,H) groups
2. Restrained distances
 C2A-C1 \\sim C2B-C1
 with sigma of 0.01
 O1-C2B \\sim O1-C2A
 with sigma of 0.01
3. Uiso/Uaniso restraints and constraints
Uanis(C2B) \\sim Ueq, Uanis(C2A) \\sim Ueq: with sigma of 0.01 and sigma for
terminal atoms of 0.02
4. Others
 Sof(H1AA)=Sof(H1AB)=Sof(H1AC)=Sof(C2A)=Sof(H2AA)=Sof(H2AB)=1-FVAR(1)
 Sof(H1BD)=Sof(H1BE)=Sof(H1BF)=Sof(C2B)=Sof(H2BA)=Sof(H2BB)=FVAR(1)
5.a Ternary CH refined with riding coordinates:
 C9(H9)
5.b Secondary CH2 refined with riding coordinates:
 C2B(H2BA,H2BB), C11(H11A,H11B), C13(H13A,H13B), C2A(H2AA,H2AB)
5.c Me refined with riding coordinates:
 C6(H6A,H6B,H6C), C14(H14A,H14B,H14C), C15(H15A,H15B,H15C)
5.d Aromatic/amide H refined with riding coordinates:
 N1(H1), C17(H17), C20(H20), C21(H21), C22(H22)
5.e Idealised Me refined as rotating group:
 C1(H1BD,H1BE,H1BF), C1(H1AA,H1AB,H1AC)
;

loop_
_space_group_symop_operation_xyz
'x, y, z'
'-x+1/2, -y, z+1/2'
'-x, y+1/2, -z+1/2'
'x+1/2, -y+1/2, -z'
'-x, -y, -z'
'x-1/2, y, -z-1/2'
'x, -y-1/2, z-1/2'
'-x-1/2, y-1/2, z'

loop_
_atom_site_label
_atom_site_type_symbol
_atom_site_fract_x
_atom_site_fract_y
_atom_site_fract_z
_atom_site_U_iso_or_equiv
_atom_site_adp_type
_atom_site_occupancy
_atom_site_site_symmetry_order
_atom_site_calc_flag
_atom_site_refinement_flags_posn
_atom_site_refinement_flags_adp
_atom_site_refinement_flags_occupancy
_atom_site_disorder_assembly
_atom_site_disorder_group
N1 N 0.32956(13) 0.58901(13) 0.10504(11) 0.0514(6) Uani 1 1 d . . . . .
H1 H 0.320180 0.529233 0.101508 0.062 Uiso 1 1 calc R . . . .
N2 N 0.2605(2) 0.5691(2) 0.43772(15) 0.0988(10) Uani 1 1 d . . . . .
O1 O 0.52090(12) 0.83281(13) 0.16794(11) 0.0681(6) Uani 1 1 d D . . . .
O2 O 0.58406(12) 0.70082(15) 0.12926(12) 0.0807(6) Uani 1 1 d . . . . .
O3 O 0.20893(11) 0.89045(11) 0.11989(9) 0.0582(5) Uani 1 1 d . . . . .
C1 C 0.6046(2) 0.9561(2) 0.2156(2) 0.1064(12) Uani 1 1 d D . . . .
H1BD H 0.560016 0.999720 0.200229 0.160 Uiso 0.49(3) 1 calc GR . P A 2
H1BE H 0.660292 0.987079 0.214292 0.160 Uiso 0.49(3) 1 calc GR . P A 2
H1BF H 0.592902 0.934638 0.266236 0.160 Uiso 0.49(3) 1 calc GR . P A 2
H1AA H 0.587874 0.997048 0.174722 0.160 Uiso 0.51(3) 1 calc GR . P A 1
H1AB H 0.660845 0.974679 0.234329 0.160 Uiso 0.51(3) 1 calc GR . P A 1
H1AC H 0.562454 0.960645 0.255702 0.160 Uiso 0.51(3) 1 calc GR . P A 1
C2B C 0.6054(6) 0.8804(10) 0.1673(10) 0.088(4) Uani 0.49(3) 1 d D U P A 2
H2BA H 0.650600 0.836331 0.182637 0.106 Uiso 0.49(3) 1 calc R . P A 2
H2BB H 0.618582 0.901759 0.116292 0.106 Uiso 0.49(3) 1 calc R . P A 2
C3 C 0.51850(18) 0.74435(19) 0.14325(13) 0.0533(7) Uani 1 1 d . . . . .
C4 C 0.42901(15) 0.70986(16) 0.13576(12) 0.0442(6) Uani 1 1 d . . . . .
C5 C 0.41401(16) 0.61992(17) 0.11569(13) 0.0483(6) Uani 1 1 d . . . . .
C6 C 0.48126(18) 0.54555(19) 0.10128(16) 0.0696(8) Uani 1 1 d . . . . .
H6A H 0.452950 0.487398 0.087794 0.104 Uiso 1 1 calc R . . . .
H6B H 0.518553 0.565305 0.060539 0.104 Uiso 1 1 calc R . . . .
H6C H 0.515449 0.536180 0.146244 0.104 Uiso 1 1 calc R . . . .
C7 C 0.26047(16) 0.64904(15) 0.09986(12) 0.0412(6) Uani 1 1 d . . . . .
C8 C 0.27122(15) 0.74053(14) 0.11798(11) 0.0386(5) Uani 1 1 d . . . . .
C9 C 0.35333(15) 0.77550(15) 0.15494(12) 0.0424(6) Uani 1 1 d . . . . .
H9 H 0.366581 0.838262 0.134434 0.051 Uiso 1 1 calc R . . . .
C10 C 0.20137(16) 0.80639(16) 0.10442(12) 0.0440(6) Uani 1 1 d . . . . .
C11 C 0.11860(16) 0.76911(17) 0.06928(14) 0.0557(7) Uani 1 1 d . . . . .
H11A H 0.123122 0.774548 0.014607 0.067 Uiso 1 1 calc R . . . .
H11B H 0.070275 0.808446 0.085530 0.067 Uiso 1 1 calc R . . . .
C12 C 0.09845(16) 0.66743(17) 0.08919(13) 0.0499(6) Uani 1 1 d . . . . .
C13 C 0.17782(15) 0.60817(16) 0.07083(14) 0.0503(7) Uani 1 1 d . . . . .
H13A H 0.170139 0.545630 0.092368 0.060 Uiso 1 1 calc R . . . .
H13B H 0.182147 0.601201 0.016250 0.060 Uiso 1 1 calc R . . . .
C14 C 0.02069(18) 0.6328(2) 0.04277(17) 0.0739(8) Uani 1 1 d . . . . .
H14A H 0.008253 0.568228 0.055667 0.111 Uiso 1 1 calc R . . . .
H14B H -0.029303 0.671272 0.053709 0.111 Uiso 1 1 calc R . . . .
H14C H 0.034244 0.637001 -0.010257 0.111 Uiso 1 1 calc R . . . .
C15 C 0.07613(19) 0.6596(2) 0.17302(15) 0.0717(9) Uani 1 1 d . . . . .
H15A H 0.063421 0.594967 0.185266 0.108 Uiso 1 1 calc R . . . .
H15B H 0.124774 0.680894 0.202745 0.108 Uiso 1 1 calc R . . . .
H15C H 0.026125 0.698137 0.183932 0.108 Uiso 1 1 calc R . . . .
C16 C 0.34158(14) 0.78474(16) 0.24036(12) 0.0429(6) Uani 1 1 d . . . . .
C17 C 0.31607(16) 0.70796(17) 0.28251(13) 0.0479(6) Uani 1 1 d . . . . .
H17 H 0.305503 0.650652 0.258362 0.057 Uiso 1 1 calc R . . . .
C18 C 0.30579(16) 0.71433(19) 0.36030(13) 0.0516(7) Uani 1 1 d . . . . .
C19 C 0.2795(2) 0.6339(2) 0.40354(16) 0.0696(8) Uani 1 1 d . . . . .
C20 C 0.32080(17) 0.7986(2) 0.39636(15) 0.0644(8) Uani 1 1 d . . . . .
H20 H 0.314838 0.803093 0.448701 0.077 Uiso 1 1 calc R . . . .
C21 C 0.34453(19) 0.8757(2) 0.35491(17) 0.0705(9) Uani 1 1 d . . . . .
H21 H 0.353759 0.933272 0.379089 0.085 Uiso 1 1 calc R . . . .
C22 C 0.35497(17) 0.86915(18) 0.27748(15) 0.0601(7) Uani 1 1 d . . . . .
H22 H 0.371256 0.922381 0.249961 0.072 Uiso 1 1 calc R . . . .
C2A C 0.6084(4) 0.8642(5) 0.1899(8) 0.067(3) Uani 0.51(3) 1 d D U P A 1
H2AA H 0.630977 0.823498 0.229599 0.080 Uiso 0.51(3) 1 calc R . P A 1
H2AB H 0.647329 0.860282 0.146731 0.080 Uiso 0.51(3) 1 calc R . P A 1

loop_
_atom_site_aniso_label
_atom_site_aniso_U_11
_atom_site_aniso_U_22
_atom_site_aniso_U_33
_atom_site_aniso_U_23
_atom_site_aniso_U_13
_atom_site_aniso_U_12
N1 0.0493(14) 0.0308(11) 0.0740(14) -0.0049(9) 0.0055(11) 0.0012(10)
N2 0.137(3) 0.089(2) 0.0706(18) 0.0159(15) -0.0004(17) 0.004(2)
O1 0.0469(12) 0.0663(13) 0.0910(13) -0.0233(10) 0.0085(10) -0.0151(10)
O2 0.0451(13) 0.0931(16) 0.1038(16) -0.0264(12) 0.0111(11) 0.0032(11)
O3 0.0662(12) 0.0328(10) 0.0757(12) -0.0024(8) -0.0057(9) 0.0030(9)
C1 0.080(3) 0.086(3) 0.153(3) -0.027(2) -0.012(2) -0.015(2)
C2B 0.061(6) 0.121(8) 0.083(6) -0.044(6) 0.022(4) -0.039(5)
C3 0.0478(18) 0.0641(19) 0.0480(15) -0.0096(13) 0.0071(12) -0.0033(15)
C4 0.0437(15) 0.0440(15) 0.0447(14) 0.0000(11) 0.0051(11) -0.0014(12)
C5 0.0465(16) 0.0466(15) 0.0518(15) -0.0003(12) 0.0078(12) 0.0054(13)
C6 0.0628(19) 0.0589(17) 0.087(2) -0.0075(14) 0.0143(15) 0.0135(15)
C7 0.0459(15) 0.0344(13) 0.0433(13) 0.0001(10) 0.0054(11) -0.0009(12)
C8 0.0413(14) 0.0321(13) 0.0424(12) -0.0008(10) 0.0013(11) -0.0009(11)
C9 0.0439(15) 0.0321(12) 0.0513(14) 0.0017(10) 0.0031(11) -0.0013(12)
C10 0.0500(16) 0.0383(15) 0.0437(14) 0.0010(10) 0.0033(11) -0.0016(12)
C11 0.0514(17) 0.0511(16) 0.0646(16) -0.0013(13) -0.0072(13) 0.0060(13)
C12 0.0432(16) 0.0494(16) 0.0572(16) -0.0075(12) 0.0032(12) -0.0064(12)
C13 0.0553(17) 0.0373(14) 0.0582(15) -0.0051(11) 0.0030(12) -0.0115(13)
C14 0.0554(19) 0.079(2) 0.088(2) -0.0160(16) -0.0011(16) -0.0141(16)
C15 0.067(2) 0.080(2) 0.0686(19) -0.0075(15) 0.0189(15) -0.0170(16)
C16 0.0339(14) 0.0406(13) 0.0541(15) -0.0066(11) -0.0002(11) 0.0021(11)
C17 0.0498(16) 0.0452(14) 0.0486(15) -0.0071(11) -0.0061(12) 0.0081(12)
C18 0.0442(16) 0.0598(17) 0.0507(16) -0.0027(13) -0.0015(12) 0.0091(13)
C19 0.080(2) 0.074(2) 0.0549(18) 0.0034(16) -0.0011(15) 0.0136(18)
C20 0.0522(18) 0.086(2) 0.0550(17) -0.0177(16) 0.0051(13) -0.0020(16)
C21 0.063(2) 0.073(2) 0.076(2) -0.0389(17) 0.0095(15) -0.0141(17)
C22 0.0579(18) 0.0490(15) 0.0734(19) -0.0198(13) 0.0113(14) -0.0126(14)
C2A 0.044(5) 0.050(5) 0.106(7) 0.009(4) -0.010(4) -0.006(3)

loop_
_atom_type_symbol
_atom_type_description
_atom_type_scat_dispersion_real
_atom_type_scat_dispersion_imag
_atom_type_scat_source
C C 0.0033 0.0016 'International Tables Vol C Tables 4.2.6.8 and 6.1.1.4'
H H 0.0000 0.0000 'International Tables Vol C Tables 4.2.6.8 and 6.1.1.4'
N N 0.0061 0.0033 'International Tables Vol C Tables 4.2.6.8 and 6.1.1.4'
O O 0.0106 0.0060 'International Tables Vol C Tables 4.2.6.8 and 6.1.1.4'

loop_
_geom_angle_atom_site_label_1
_geom_angle_atom_site_label_2
_geom_angle_atom_site_label_3
_geom_angle
_geom_angle_site_symmetry_1
_geom_angle_site_symmetry_3
C5 N1 H1 118.6 . .
C7 N1 H1 118.6 . .
C7 N1 C5 122.8(2) . .
C3 O1 C2B 117.2(4) . .
C3 O1 C2A 113.5(3) . .
H1BD C1 H1BE 109.5 . .
H1BD C1 H1BF 109.5 . .
H1BE C1 H1BF 109.5 . .
H1AA C1 H1AB 109.5 . .
H1AA C1 H1AC 109.5 . .
H1AB C1 H1AC 109.5 . .
C2B C1 H1BD 109.5 . .
C2B C1 H1BE 109.5 . .
C2B C1 H1BF 109.5 . .
C2A C1 H1AA 109.5 . .
C2A C1 H1AB 109.5 . .
C2A C1 H1AC 109.5 . .
O1 C2B H2BA 109.6 . .
O1 C2B H2BB 109.6 . .
C1 C2B O1 110.3(6) . .
C1 C2B H2BA 109.6 . .
C1 C2B H2BB 109.6 . .
H2BA C2B H2BB 108.1 . .
O1 C3 C4 111.8(2) . .
O2 C3 O1 121.8(3) . .
O2 C3 C4 126.4(2) . .
C3 C4 C9 119.4(2) . .
C5 C4 C3 120.1(2) . .
C5 C4 C9 120.4(2) . .
N1 C5 C6 113.7(2) . .
C4 C5 N1 119.9(2) . .
C4 C5 C6 126.5(3) . .
C5 C6 H6A 109.5 . .
C5 C6 H6B 109.5 . .
C5 C6 H6C 109.5 . .
H6A C6 H6B 109.5 . .
H6A C6 H6C 109.5 . .
H6B C6 H6C 109.5 . .
N1 C7 C13 116.4(2) . .
C8 C7 N1 119.3(2) . .
C8 C7 C13 124.2(2) . .
C7 C8 C9 121.6(2) . .
C7 C8 C10 119.5(2) . .
C10 C8 C9 118.86(19) . .
C4 C9 H9 108.2 . .
C8 C9 C4 109.95(19) . .
C8 C9 H9 108.2 . .
C8 C9 C16 111.02(18) . .
C16 C9 C4 111.22(18) . .
C16 C9 H9 108.2 . .
O3 C10 C8 121.4(2) . .
O3 C10 C11 120.7(2) . .
C8 C10 C11 117.9(2) . .
C10 C11 H11A 108.7 . .
C10 C11 H11B 108.7 . .
C10 C11 C12 114.2(2) . .
H11A C11 H11B 107.6 . .
C12 C11 H11A 108.7 . .
C12 C11 H11B 108.7 . .
C11 C12 C13 108.2(2) . .
C11 C12 C14 109.9(2) . .
C11 C12 C15 109.9(2) . .
C13 C12 C14 109.6(2) . .
C13 C12 C15 110.4(2) . .
C15 C12 C14 108.8(2) . .
C7 C13 C12 113.40(19) . .
C7 C13 H13A 108.9 . .
C7 C13 H13B 108.9 . .
C12 C13 H13A 108.9 . .
C12 C13 H13B 108.9 . .
H13A C13 H13B 107.7 . .
C12 C14 H14A 109.5 . .
C12 C14 H14B 109.5 . .
C12 C14 H14C 109.5 . .
H14A C14 H14B 109.5 . .
H14A C14 H14C 109.5 . .
H14B C14 H14C 109.5 . .
C12 C15 H15A 109.5 . .
C12 C15 H15B 109.5 . .
C12 C15 H15C 109.5 . .
H15A C15 H15B 109.5 . .
H15A C15 H15C 109.5 . .
H15B C15 H15C 109.5 . .
C17 C16 C9 120.1(2) . .
C17 C16 C22 118.1(2) . .
C22 C16 C9 121.8(2) . .
C16 C17 H17 119.4 . .
C16 C17 C18 121.2(2) . .
C18 C17 H17 119.4 . .
C17 C18 C19 120.6(2) . .
C20 C18 C17 119.8(2) . .
C20 C18 C19 119.5(2) . .
N2 C19 C18 178.4(4) . .
C18 C20 H20 120.3 . .
C21 C20 C18 119.5(3) . .
C21 C20 H20 120.3 . .
C20 C21 H21 119.7 . .
C20 C21 C22 120.6(3) . .
C22 C21 H21 119.7 . .
C16 C22 C21 120.8(3) . .
C16 C22 H22 119.6 . .
C21 C22 H22 119.6 . .
O1 C2A H2AA 109.8 . .
O1 C2A H2AB 109.8 . .
C1 C2A O1 109.5(5) . .
C1 C2A H2AA 109.8 . .
C1 C2A H2AB 109.8 . .
H2AA C2A H2AB 108.2 . .

loop_
_geom_bond_atom_site_label_1
_geom_bond_atom_site_label_2
_geom_bond_distance
_geom_bond_site_symmetry_2
N1 H1 0.8600 .
N1 C5 1.380(3) .
N1 C7 1.361(3) .
N2 C19 1.134(3) .
O1 C2B 1.461(7) .
O1 C3 1.326(3) .
O1 C2A 1.465(6) .
O2 C3 1.205(3) .
O3 C10 1.226(3) .
C1 H1BD 0.9600 .
C1 H1BE 0.9600 .
C1 H1BF 0.9600 .
C1 H1AA 0.9600 .
C1 H1AB 0.9600 .
C1 H1AC 0.9600 .
C1 C2B 1.369(7) .
C1 C2A 1.378(6) .
C2B H2BA 0.9700 .
C2B H2BB 0.9700 .
C3 C4 1.462(4) .
C4 C5 1.341(3) .
C4 C9 1.524(3) .
C5 C6 1.495(3) .
C6 H6A 0.9600 .
C6 H6B 0.9600 .
C6 H6C 0.9600 .
C7 C8 1.343(3) .
C7 C13 1.484(3) .
C8 C9 1.502(3) .
C8 C10 1.440(3) .
C9 H9 0.9800 .
C9 C16 1.523(3) .
C10 C11 1.508(3) .
C11 H11A 0.9700 .
C11 H11B 0.9700 .
C11 C12 1.512(3) .
C12 C13 1.513(3) .
C12 C14 1.527(4) .
C12 C15 1.522(4) .
C13 H13A 0.9700 .
C13 H13B 0.9700 .
C14 H14A 0.9600 .
C14 H14B 0.9600 .
C14 H14C 0.9600 .
C15 H15A 0.9600 .
C15 H15B 0.9600 .
C15 H15C 0.9600 .
C16 C17 1.373(3) .
C16 C22 1.377(3) .
C17 H17 0.9300 .
C17 C18 1.384(3) .
C18 C19 1.429(4) .
C18 C20 1.370(4) .
C20 H20 0.9300 .
C20 C21 1.363(4) .
C21 H21 0.9300 .
C21 C22 1.378(4) .
C22 H22 0.9300 .
C2A H2AA 0.9700 .
C2A H2AB 0.9700 .
